data_1521125
loop_
_publ_author_name
'Hatert, F.'
'Keller, P.'
'Lissner, F.'
'Antenucci, D.'
'Fransolet, A.M.'

_publ_section_title
;
 First experimental evidence of alluaudite-like phosphates with high
 Li-content: the (Na1-x Lix) Mn Fe2 (P O4)3 series (x=0 to 1)
;
_journal_name_full 'European Journal of Mineralogy (1,1989-)'
_journal_page_first 847
_journal_page_last 857
_journal_volume 12
_journal_year 2000
_chemical_formula_sum 'Fe1.9 Mn0.968 Na1.304 O11.86 P2.842'
_chemical_name_systematic 'Na1.304 Mn0.968 Fe1.9 (P2.842 O11.86)'
_space_group_IT_number 15
_symmetry_space_group_name_Hall '-C 2yc'
_symmetry_space_group_name_H-M 'C 1 2/c 1'
_cell_angle_alpha 90
_cell_angle_beta 114.33
_cell_angle_gamma 90
_cell_formula_units_Z 4
_cell_length_a 12.018
_cell_length_b 12.565
_cell_length_c 6.415
_cell_volume 882.672
_citation_journal_id_ASTM EJMIER
_cod_data_source_file Hatert_EJMIER_2000_1090.cif
_cod_data_source_block Fe1.9Mn0.968Na1.304O11.86P2.842
_cod_original_cell_volume 882.6716
_cod_database_code 1521125

loop_
_symmetry_equiv_pos_as_xyz
x,y,z
-x,y,-z+1/2
-x,-y,-z
x,-y,z-1/2
x+1/2,y+1/2,z
-x+1/2,y+1/2,-z+1/2
-x+1/2,-y+1/2,-z
x+1/2,-y+1/2,z-1/2

loop_
_atom_site_label
_atom_site_type_symbol
_atom_site_fract_x
_atom_site_fract_y
_atom_site_fract_z
_atom_site_occupancy
_atom_site_U_iso_or_equiv
P2 P+5 0.24182 0.89132 0.13109 0.95 0.0
O1 O-2 0.4533 0.71552 0.5332 1 0.0
O3 O-2 0.3289 0.66403 0.1033 0.99 0.0
O2 O-2 0.0998 0.63938 0.2421 0.98 0.0
Mn1 Mn+2 0 0.26237 0.25 0.968 0.0
O5 O-2 0.2251 0.82225 0.3177 1 0.0
O6 O-2 0.3127 0.50206 0.3763 0.97 0.0
P1 P+5 0 0.71419 0.25 0.942 0.0
Na1 Na+1 0 -0.0107 0.25 0.244 0.0
O4 O-2 0.1224 0.39788 0.3148 0.99 0.0
Na2 Na+1 0.5 0 0 1.06 0.0
Fe1 Fe+3 0.28087 0.65245 0.37081 0.95 0.0
